data_7222661
loop_
_publ_author_name
'Eisenmann, B.'
'May, N.'
'Mueller, W.'
'Schaefer, H.'

_publ_section_title
;
 Eine neue strukturelle Variante des Ba Al4-Typs: Der Ca Be2 Ge2-Typ
;
_journal_name_full
;
Zeitschrift fuer Naturforschung, Teil B. Anorganische Chemie, Organische 
Chemie (2,1947-32,1977)
;
_journal_page_first 1155
_journal_page_last 1157
_journal_volume 27
_journal_year 1972
_chemical_formula_sum 'Ba Sn2 Zn2'
_chemical_name_systematic 'Ba Zn2 Sn2'
_space_group_IT_number 129
_symmetry_space_group_name_Hall 'P 4ab 2ab -1ab'
_symmetry_space_group_name_H-M 'P 4/n m m :1'
_cell_angle_alpha 90
_cell_angle_beta 90
_cell_angle_gamma 90
_cell_formula_units_Z 2
_cell_length_a 4.69
_cell_length_b 4.69
_cell_length_c 11.33
_cell_volume 249.216
_citation_journal_id_ASTM ZENBAX
_cod_data_source_file Eisenmann_ZENBAX_1972_683.cif
_cod_data_source_block Ba1Sn2Zn2
_cod_original_cell_volume 249.2158
_cod_original_sg_symbol_Hall '-P 4a 2a (x-1/4,y+1/4,z)'
_cod_original_formula_sum 'Ba1 Sn2 Zn2'
_cod_database_code 7222661

loop_
_symmetry_equiv_pos_as_xyz
x,y,z
-y+1/2,x+1/2,z
-x,-y,z
y+1/2,-x+1/2,z
x+1/2,-y+1/2,-z
y,x,-z
-x+1/2,y+1/2,-z
-y,-x,-z
-x+1/2,-y+1/2,-z
y,-x,-z
x+1/2,y+1/2,-z
-y,x,-z
-x,y,z
-y+1/2,-x+1/2,z
x,-y,z
y+1/2,x+1/2,z

loop_
_atom_site_label
_atom_site_type_symbol
_atom_site_fract_x
_atom_site_fract_y
_atom_site_fract_z
_atom_site_occupancy
_atom_site_U_iso_or_equiv
Sn2 Sn 0 0.5 0.866 1 0.0
Zn2 Zn 0 0.5 0.614 1 0.0
Ba1 Ba 0 0.5 0.248 1 0.0
Sn1 Sn 0 0 0.5 1 0.0
Zn1 Zn 0 0 0 1 0.0
